data_7126868
loop_
_publ_author_name
'Zhong, Yu-Jie'
'Liao, Jian-Hong'
'Chiu, Tzu-Hao'
'Wu, Ying-Yann'
'Kahlal, Samia'
'Saillard, Jean-Yves'
'Liu, C. W.'

_publ_section_title
;
 Hydride-encapsulated bimetallic clusters supported by 1,1-dithiolates.
;
_journal_issue 65
_journal_name_full 'Chemical communications (Cambridge, England)'
_journal_page_first 9300
_journal_page_last 9303
_journal_paper_doi 10.1039/d0cc03848b
_journal_volume 56
_journal_year 2020
_chemical_formula_sum 'C72 H170 Ag7 Cu7 O24 P12 S24'
_chemical_formula_weight 3761.02
_space_group_crystal_system monoclinic
_space_group_IT_number 14
_space_group_name_Hall '-P 2yn'
_space_group_name_H-M_alt 'P 1 21/n 1'
_atom_sites_solution_hydrogens mixed
_audit_creation_method SHELXL-2014/7
_audit_update_record
;
2020-05-05 deposited with the CCDC.	2020-07-09 downloaded from the CCDC.
;
_cell_angle_alpha 90
_cell_angle_beta 98.1810(5)
_cell_angle_gamma 90
_cell_formula_units_Z 2
_cell_length_a 13.0789(3)
_cell_length_b 23.2720(6)
_cell_length_c 22.9115(6)
_cell_measurement_reflns_used 9971
_cell_measurement_temperature 100(2)
_cell_measurement_theta_max 28.97
_cell_measurement_theta_min 2.35
_cell_volume 6902.7(3)
_computing_cell_refinement 'Bruker SAINT'
_computing_data_collection 'Bruker APEX2'
_computing_data_reduction 'Bruker SAINT'
_computing_molecular_graphics 'Bruker SHELXTL'
_computing_publication_material 'Bruker SHELXTL'
_computing_structure_refinement 'SHELXL-2014/7 (Sheldrick, 2014)'
_computing_structure_solution 'SHELXS-97 (Sheldrick 2008)'
_diffrn_ambient_temperature 100(2)
_diffrn_measured_fraction_theta_full 1.000
_diffrn_measured_fraction_theta_max 0.999
_diffrn_measurement_device_type 'Bruker APEX-II CCD'
_diffrn_measurement_method '\f and \w scans'
_diffrn_radiation_type MoK\a
_diffrn_radiation_wavelength 0.71073
_diffrn_reflns_av_R_equivalents 0.0282
_diffrn_reflns_av_unetI/netI 0.0223
_diffrn_reflns_Laue_measured_fraction_full 1.000
_diffrn_reflns_Laue_measured_fraction_max 0.999
_diffrn_reflns_limit_h_max 17
_diffrn_reflns_limit_h_min -17
_diffrn_reflns_limit_k_max 31
_diffrn_reflns_limit_k_min -31
_diffrn_reflns_limit_l_max 31
_diffrn_reflns_limit_l_min -31
_diffrn_reflns_number 76857
_diffrn_reflns_point_group_measured_fraction_full 1.000
_diffrn_reflns_point_group_measured_fraction_max 0.999
_diffrn_reflns_theta_full 25.242
_diffrn_reflns_theta_max 28.983
_diffrn_reflns_theta_min 1.697
_exptl_absorpt_coefficient_mu 2.578
_exptl_absorpt_correction_T_max 0.7458
_exptl_absorpt_correction_T_min 0.6606
_exptl_absorpt_correction_type multi-scan
_exptl_absorpt_process_details SADABS
_exptl_crystal_colour colourless
_exptl_crystal_density_diffrn 1.810
_exptl_crystal_description plate
_exptl_crystal_F_000 3780
_exptl_crystal_size_max 0.130
_exptl_crystal_size_mid 0.060
_exptl_crystal_size_min 0.030
_refine_diff_density_max 1.674
_refine_diff_density_min -0.994
_refine_diff_density_rms 0.095
_refine_ls_extinction_method none
_refine_ls_goodness_of_fit_ref 1.019
_refine_ls_hydrogen_treatment mixed
_refine_ls_matrix_type full
_refine_ls_number_parameters 736
_refine_ls_number_reflns 18305
_refine_ls_number_restraints 273
_refine_ls_restrained_S_all 1.016
_refine_ls_R_factor_all 0.0325
_refine_ls_R_factor_gt 0.0255
_refine_ls_shift/su_max 0.002
_refine_ls_shift/su_mean 0.000
_refine_ls_structure_factor_coef Fsqd
_refine_ls_weighting_details 'w=1/[\s^2^(Fo^2^)+(0.0296P)^2^+11.4055P] where P=(Fo^2^+2Fc^2^)/3'
_refine_ls_weighting_scheme calc
_refine_ls_wR_factor_gt 0.0640
_refine_ls_wR_factor_ref 0.0679
_reflns_Friedel_coverage 0.000
_reflns_number_gt 16034
_reflns_number_total 18305
_reflns_threshold_expression 'I > 2\s(I)'
_cod_data_source_file d0cc03848b2.cif
_cod_data_source_block 1
_cod_depositor_comments 'Adding full bibliography for 7126868--7126869.cif.'
_cod_original_sg_symbol_H-M 'P 21/n'
_cod_database_code 7126868
_shelx_shelxl_version_number 2014/7
_shelx_space_group_comment
; 
The symmetry employed for this shelxl refinement is uniquely defined 
by the following loop, which should always be used as a source of 
symmetry information in preference to the above space-group names. 
They are only intended as comments. 
;
_shelx_estimated_absorpt_t_min 0.730
_shelx_estimated_absorpt_t_max 0.927

loop_
_space_group_symop_operation_xyz
'x, y, z'
'-x+1/2, y+1/2, -z+1/2'
'-x, -y, -z'
'x-1/2, -y-1/2, z-1/2'

loop_
_atom_site_label
_atom_site_type_symbol
_atom_site_fract_x
_atom_site_fract_y
_atom_site_fract_z
_atom_site_U_iso_or_equiv
_atom_site_adp_type
_atom_site_occupancy
_atom_site_site_symmetry_order
_atom_site_calc_flag
_atom_site_refinement_flags_posn
_atom_site_refinement_flags_adp
_atom_site_refinement_flags_occupancy
_atom_site_disorder_assembly
_atom_site_disorder_group
Ag1 Ag 0.15164(2) 0.22933(2) 0.77826(2) 0.02166(4) Uani 1 1 d . . . . .
Ag2 Ag 0.14408(2) 0.26333(2) 0.90510(2) 0.02192(4) Uani 1 1 d . . . . .
Ag3 Ag 0.06424(2) 0.34334(2) 0.80596(2) 0.02204(4) Uani 1 1 d . . . . .
Ag4 Ag -0.06989(2) 0.23808(2) 0.82670(2) 0.02083(5) Uani 0.5 1 d . . P D .
Cu4 Cu -0.06989(2) 0.23808(2) 0.82670(2) 0.02083(5) Uani 0.5 1 d . . P D .
Cu1 Cu -0.05221(2) 0.27301(2) 0.71392(2) 0.02007(6) Uani 1 1 d . . . . .
Cu2 Cu 0.06484(2) 0.15078(2) 0.86356(2) 0.01682(6) Uani 1 1 d . . . . .
Cu3 Cu -0.05193(2) 0.32770(2) 0.90483(2) 0.01884(6) Uani 1 1 d . . . . .
H1M H 0.064(3) 0.2632(17) 0.8316(16) 0.051(11) Uani 1 1 d . . . . .
C1 C -0.21616(19) 0.06210(11) 0.68621(10) 0.0222(5) Uani 1 1 d . U . . .
H1 H -0.1809 0.0350 0.7164 0.027 Uiso 1 1 calc R U . . .
C2 C -0.2379(2) 0.03214(12) 0.62740(11) 0.0305(6) Uani 1 1 d . U . . .
H2A H -0.2746 0.0584 0.5982 0.046 Uiso 1 1 calc R U . . .
H2B H -0.2806 -0.0019 0.6311 0.046 Uiso 1 1 calc R U . . .
H2C H -0.1726 0.0204 0.6147 0.046 Uiso 1 1 calc R U . . .
C3 C -0.3134(2) 0.08543(15) 0.70666(13) 0.0356(6) Uani 1 1 d . U . . .
H3A H -0.2958 0.1034 0.7455 0.053 Uiso 1 1 calc R U . . .
H3B H -0.3622 0.0539 0.7094 0.053 Uiso 1 1 calc R U . . .
H3C H -0.3451 0.1141 0.6783 0.053 Uiso 1 1 calc R U . . .
C4 C 0.0656(2) 0.04651(12) 0.67866(11) 0.0268(5) Uani 1 1 d . U . . .
H4 H 0.0295 0.0643 0.6416 0.032 Uiso 1 1 calc R U . . .
C5 C 0.0461(2) -0.01742(13) 0.67808(15) 0.0382(7) Uani 1 1 d . U . . .
H5A H 0.0843 -0.0348 0.7136 0.057 Uiso 1 1 calc R U . . .
H5B H 0.0693 -0.0344 0.6431 0.057 Uiso 1 1 calc R U . . .
H5C H -0.0280 -0.0246 0.6771 0.057 Uiso 1 1 calc R U . . .
C6 C 0.1793(2) 0.06091(13) 0.68592(13) 0.0343(6) Uani 1 1 d . U . . .
H6A H 0.1881 0.1027 0.6873 0.051 Uiso 1 1 calc R U . . .
H6B H 0.2096 0.0453 0.6525 0.051 Uiso 1 1 calc R U . . .
H6C H 0.2139 0.0440 0.7227 0.051 Uiso 1 1 calc R U . . .
C7 C -0.1613(2) 0.10111(11) 0.96062(11) 0.0257(5) Uani 1 1 d . U . . .
H7 H -0.1581 0.1122 0.9188 0.031 Uiso 1 1 calc R U . . .
C8 C -0.0908(3) 0.05070(12) 0.97740(15) 0.0390(7) Uani 1 1 d . U . . .
H8A H -0.0196 0.0614 0.9733 0.059 Uiso 1 1 calc R U . . .
H8B H -0.1124 0.0181 0.9514 0.059 Uiso 1 1 calc R U . . .
H8C H -0.0944 0.0398 1.0184 0.059 Uiso 1 1 calc R U . . .
C9 C -0.2719(2) 0.08971(13) 0.96879(13) 0.0351(6) Uani 1 1 d . U . . .
H9A H -0.2756 0.0823 1.0105 0.053 Uiso 1 1 calc R U . . .
H9B H -0.2977 0.0561 0.9454 0.053 Uiso 1 1 calc R U . . .
H9C H -0.3143 0.1233 0.9558 0.053 Uiso 1 1 calc R U . . .
C10 C 0.0403(2) 0.22975(12) 1.08671(11) 0.0267(5) Uani 1 1 d . U . . .
H10 H 0.1078 0.2267 1.0712 0.032 Uiso 0.85 1 calc R U P A 1
H10B H 0.0627 0.1898 1.0788 0.032 Uiso 0.15 1 calc R U P B 2
C11 C 0.0235(3) 0.17747(15) 1.12006(15) 0.0400(8) Uani 0.85 1 d . U P C 1
H11A H -0.0423 0.1805 1.1356 0.060 Uiso 0.85 1 calc R U P C 1
H11B H 0.0799 0.1731 1.1528 0.060 Uiso 0.85 1 calc R U P C 1
H11C H 0.0218 0.1440 1.0940 0.060 Uiso 0.85 1 calc R U P C 1
C12 C 0.0391(3) 0.28472(15) 1.12280(15) 0.0397(8) Uani 0.85 1 d . U P C 1
H12A H 0.0464 0.3180 1.0975 0.060 Uiso 0.85 1 calc R U P C 1
H12B H 0.0966 0.2840 1.1553 0.060 Uiso 0.85 1 calc R U P C 1
H12C H -0.0263 0.2874 1.1388 0.060 Uiso 0.85 1 calc R U P C 1
C11B C 0.1406(18) 0.2598(9) 1.0978(9) 0.0400(8) Uani 0.15 1 d . U P C 2
H11D H 0.1758 0.2566 1.0629 0.060 Uiso 0.15 1 calc R U P C 2
H11E H 0.1834 0.2423 1.1317 0.060 Uiso 0.15 1 calc R U P C 2
H11F H 0.1291 0.3004 1.1061 0.060 Uiso 0.15 1 calc R U P C 2
C12B C -0.0066(19) 0.2210(9) 1.1450(8) 0.0397(8) Uani 0.15 1 d . U P C 2
H12D H -0.0368 0.2573 1.1561 0.060 Uiso 0.15 1 calc R U P C 2
H12E H 0.0479 0.2090 1.1765 0.060 Uiso 0.15 1 calc R U P C 2
H12F H -0.0603 0.1914 1.1390 0.060 Uiso 0.15 1 calc R U P C 2
C19 C 0.19539(19) 0.26425(10) 0.57609(11) 0.0223(5) Uani 1 1 d . U . . .
H19 H 0.2572 0.2898 0.5781 0.027 Uiso 1 1 calc R U . . .
C20 C 0.2286(3) 0.20457(12) 0.59575(15) 0.0384(7) Uani 1 1 d . U . . .
H20A H 0.2627 0.2057 0.6367 0.058 Uiso 1 1 calc R U . . .
H20B H 0.2767 0.1896 0.5704 0.058 Uiso 1 1 calc R U . . .
H20C H 0.1678 0.1795 0.5930 0.058 Uiso 1 1 calc R U . . .
C21 C 0.1361(2) 0.26536(14) 0.51468(12) 0.0345(6) Uani 1 1 d . U . . .
H21A H 0.0755 0.2403 0.5130 0.052 Uiso 1 1 calc R U . . .
H21B H 0.1805 0.2518 0.4866 0.052 Uiso 1 1 calc R U . . .
H21C H 0.1136 0.3047 0.5046 0.052 Uiso 1 1 calc R U . . .
C22 C 0.2351(2) 0.43505(10) 0.66655(11) 0.0230(5) Uani 1 1 d . U . . .
H22 H 0.2298 0.4300 0.7094 0.028 Uiso 1 1 calc R U . . .
C23 C 0.3459(2) 0.44632(14) 0.65905(14) 0.0376(7) Uani 1 1 d . U . . .
H23A H 0.3897 0.4155 0.6780 0.056 Uiso 1 1 calc R U . . .
H23B H 0.3680 0.4832 0.6774 0.056 Uiso 1 1 calc R U . . .
H23C H 0.3521 0.4476 0.6169 0.056 Uiso 1 1 calc R U . . .
C24 C 0.1618(2) 0.48153(12) 0.64120(15) 0.0374(7) Uani 1 1 d . U . . .
H24A H 0.1681 0.4871 0.5995 0.056 Uiso 1 1 calc R U . . .
H24B H 0.1788 0.5175 0.6627 0.056 Uiso 1 1 calc R U . . .
H24C H 0.0908 0.4703 0.6450 0.056 Uiso 1 1 calc R U . . .
C25 C 0.3911(2) 0.13219(12) 0.99917(11) 0.0283(5) Uani 1 1 d . U . . .
H25 H 0.4400 0.1637 0.9923 0.034 Uiso 1 1 calc R U . . .
C26 C 0.3281(3) 0.1510(2) 1.04572(13) 0.0571(11) Uani 1 1 d . U . . .
H26A H 0.2893 0.1858 1.0326 0.086 Uiso 1 1 calc R U . . .
H26B H 0.3740 0.1590 1.0824 0.086 Uiso 1 1 calc R U . . .
H26C H 0.2797 0.1203 1.0525 0.086 Uiso 1 1 calc R U . . .
C27 C 0.4507(2) 0.07808(15) 1.01376(14) 0.0405(7) Uani 1 1 d . U . . .
H27A H 0.4030 0.0468 1.0196 0.061 Uiso 1 1 calc R U . . .
H27B H 0.4995 0.0837 1.0499 0.061 Uiso 1 1 calc R U . . .
H27C H 0.4889 0.0682 0.9813 0.061 Uiso 1 1 calc R U . . .
C28 C 0.47178(19) 0.16220(11) 0.81727(11) 0.0225(5) Uani 1 1 d . U . . .
H28 H 0.4345 0.1989 0.8056 0.027 Uiso 1 1 calc R U . . .
C29 C 0.5850(2) 0.17461(12) 0.83587(12) 0.0280(5) Uani 1 1 d . U . . .
H29A H 0.5930 0.2014 0.8692 0.042 Uiso 1 1 calc R U . . .
H29B H 0.6141 0.1918 0.8028 0.042 Uiso 1 1 calc R U . . .
H29C H 0.6214 0.1387 0.8476 0.042 Uiso 1 1 calc R U . . .
C30 C 0.4521(2) 0.11960(14) 0.76711(13) 0.0357(6) Uani 1 1 d . U . . .
H30A H 0.4872 0.0833 0.7789 0.054 Uiso 1 1 calc R U . . .
H30B H 0.4787 0.1351 0.7324 0.054 Uiso 1 1 calc R U . . .
H30C H 0.3777 0.1128 0.7575 0.054 Uiso 1 1 calc R U . . .
C31 C 0.3638(2) 0.38172(16) 0.98854(13) 0.0434(8) Uani 1 1 d . U . . .
H31 H 0.3635 0.3630 0.9492 0.052 Uiso 1 1 calc R U . . .
C32 C 0.3621(3) 0.33626(17) 1.03487(15) 0.0565(11) Uani 1 1 d . U . . .
H32A H 0.3603 0.3545 1.0732 0.085 Uiso 1 1 calc R U . . .
H32B H 0.4243 0.3125 1.0367 0.085 Uiso 1 1 calc R U . . .
H32C H 0.3008 0.3121 1.0249 0.085 Uiso 1 1 calc R U . . .
C33 C 0.4547(3) 0.4221(2) 1.00010(17) 0.0648(12) Uani 1 1 d . U . . .
H33A H 0.4487 0.4519 0.9695 0.097 Uiso 1 1 calc R U . . .
H33B H 0.5189 0.4006 0.9995 0.097 Uiso 1 1 calc R U . . .
H33C H 0.4556 0.4402 1.0388 0.097 Uiso 1 1 calc R U . . .
C34 C 0.1361(2) 0.52112(10) 0.93853(11) 0.0246(5) Uani 1 1 d . U . . .
H34 H 0.2005 0.5186 0.9198 0.029 Uiso 1 1 calc R U . . .
C35 C 0.1567(3) 0.55589(13) 0.99406(14) 0.0420(7) Uani 1 1 d . U . . .
H35A H 0.0948 0.5563 1.0136 0.063 Uiso 1 1 calc R U . . .
H35B H 0.1747 0.5953 0.9844 0.063 Uiso 1 1 calc R U . . .
H35C H 0.2142 0.5387 1.0204 0.063 Uiso 1 1 calc R U . . .
C36 C 0.0499(3) 0.54466(15) 0.89499(19) 0.0610(12) Uani 1 1 d . U . . .
H36A H 0.0387 0.5196 0.8603 0.092 Uiso 1 1 calc R U . . .
H36B H 0.0681 0.5833 0.8830 0.092 Uiso 1 1 calc R U . . .
H36C H -0.0134 0.5465 0.9132 0.092 Uiso 1 1 calc R U . . .
O1 O -0.14794(14) 0.11056(8) 0.67901(7) 0.0230(3) Uani 1 1 d . U . . .
O2 O 0.02244(13) 0.06923(7) 0.72998(7) 0.0206(3) Uani 1 1 d . U . . .
O3 O -0.12664(14) 0.14946(7) 0.99979(7) 0.0210(3) Uani 1 1 d . U . . .
O4 O -0.04293(14) 0.23871(7) 1.03724(7) 0.0225(3) Uani 1 1 d . U . . .
O7 O 0.12346(13) 0.28698(7) 0.61435(7) 0.0192(3) Uani 1 1 d . U . . .
O8 O 0.20432(13) 0.38146(7) 0.63471(7) 0.0198(3) Uani 1 1 d . U . . .
O9 O 0.31971(13) 0.12190(7) 0.94431(7) 0.0203(3) Uani 1 1 d . U . . .
O10 O 0.43272(12) 0.13779(7) 0.86897(7) 0.0197(3) Uani 1 1 d . U . . .
O11 O 0.27238(14) 0.41844(8) 0.98684(8) 0.0271(4) Uani 1 1 d . U . . .
O12 O 0.10519(13) 0.46338(7) 0.95482(8) 0.0231(3) Uani 1 1 d . U . . .
P1 P -0.04908(5) 0.12440(3) 0.72481(2) 0.01708(11) Uani 1 1 d . . . . .
P2 P -0.05961(5) 0.20067(2) 0.97996(2) 0.01614(11) Uani 1 1 d . . . . .
P4 P 0.15814(4) 0.32919(2) 0.66713(2) 0.01600(11) Uani 1 1 d . . . . .
P5 P 0.32640(4) 0.15917(2) 0.88762(2) 0.01511(10) Uani 1 1 d . . . . .
P6 P 0.16957(5) 0.40862(3) 0.94214(3) 0.01921(11) Uani 1 1 d . . . . .
S1 S 0.01746(5) 0.18920(3) 0.68707(2) 0.02174(12) Uani 1 1 d . . . . .
S2 S -0.08851(4) 0.13289(2) 0.80638(2) 0.01816(10) Uani 1 1 d . . . . .
S3 S 0.07611(4) 0.17148(2) 0.96088(2) 0.01683(10) Uani 1 1 d . . . . .
S4 S -0.14979(5) 0.24673(3) 0.91815(3) 0.02248(12) Uani 1 1 d . . . . .
S7 S 0.02452(4) 0.35642(3) 0.69268(2) 0.01870(11) Uani 1 1 d . . . . .
S8 S 0.26444(5) 0.29779(3) 0.72896(3) 0.02248(12) Uani 1 1 d . . . . .
S9 S 0.21133(4) 0.13047(2) 0.82646(2) 0.01606(10) Uani 1 1 d . . . . .
S10 S 0.33331(5) 0.24292(2) 0.90312(3) 0.02114(11) Uani 1 1 d . . . . .
S11 S 0.20457(5) 0.40463(3) 0.86109(3) 0.02470(12) Uani 1 1 d . . . . .
S12 S 0.09018(5) 0.34330(3) 0.97284(3) 0.02353(12) Uani 1 1 d . . . . .
S5 S -0.20439(6) 0.27332(3) 0.75034(4) 0.01708(15) Uani 0.8 1 d . . P D 1
S6 S -0.10900(9) 0.39282(5) 0.83098(4) 0.01775(18) Uani 0.8 1 d . . P D 1
P3 P -0.21784(6) 0.35682(3) 0.77091(3) 0.01413(14) Uani 0.8 1 d . . P D 1
O5 O -0.3283(2) 0.36769(10) 0.78924(10) 0.0173(5) Uani 0.8 1 d . U P D 1
O6 O -0.22488(16) 0.39032(9) 0.71090(9) 0.0188(4) Uani 0.8 1 d . U P D 1
C13 C -0.3714(4) 0.3328(2) 0.83296(15) 0.0186(8) Uani 0.8 1 d . U P D 1
H13 H -0.3345 0.2951 0.8377 0.022 Uiso 0.8 1 calc R U P D 1
C14 C -0.4827(6) 0.3231(4) 0.8067(2) 0.0284(11) Uani 0.8 1 d . U P D 1
H14A H -0.5187 0.3601 0.8019 0.043 Uiso 0.8 1 calc R U P D 1
H14B H -0.5163 0.2985 0.8331 0.043 Uiso 0.8 1 calc R U P D 1
H14C H -0.4854 0.3044 0.7682 0.043 Uiso 0.8 1 calc R U P D 1
C15 C -0.3583(7) 0.3642(4) 0.8915(2) 0.0296(10) Uani 0.8 1 d . U P D 1
H15A H -0.2846 0.3704 0.9051 0.044 Uiso 0.8 1 calc R U P D 1
H15B H -0.3880 0.3411 0.9207 0.044 Uiso 0.8 1 calc R U P D 1
H15C H -0.3937 0.4013 0.8867 0.044 Uiso 0.8 1 calc R U P D 1
C16 C -0.2434(3) 0.45267(12) 0.70777(13) 0.0224(6) Uani 0.8 1 d . U P D 1
H16 H -0.2369 0.4685 0.7487 0.027 Uiso 0.8 1 calc R U P D 1
C17 C -0.3541(3) 0.46175(16) 0.67713(17) 0.0347(8) Uani 0.8 1 d . U P D 1
H17A H -0.3624 0.4437 0.6381 0.052 Uiso 0.8 1 calc R U P D 1
H17B H -0.3682 0.5030 0.6728 0.052 Uiso 0.8 1 calc R U P D 1
H17C H -0.4026 0.4444 0.7009 0.052 Uiso 0.8 1 calc R U P D 1
C18 C -0.1604(4) 0.47861(16) 0.67650(19) 0.0395(9) Uani 0.8 1 d . U P D 1
H18A H -0.0925 0.4708 0.6991 0.059 Uiso 0.8 1 calc R U P D 1
H18B H -0.1709 0.5202 0.6730 0.059 Uiso 0.8 1 calc R U P D 1
H18C H -0.1640 0.4617 0.6371 0.059 Uiso 0.8 1 calc R U P D 1
S5B S -0.2134(3) 0.29387(15) 0.75057(18) 0.01708(15) Uani 0.2 1 d . . P D 2
S6B S -0.0985(4) 0.3997(2) 0.8463(2) 0.01775(18) Uani 0.2 1 d . . P D 2
P3B P -0.2140(3) 0.37364(16) 0.78534(16) 0.01413(14) Uani 0.2 1 d . . P D 2
O5B O -0.3238(10) 0.3814(5) 0.8057(5) 0.0173(5) Uani 0.2 1 d . U P D 2
O6B O -0.2144(6) 0.4216(3) 0.7369(4) 0.0188(4) Uani 0.2 1 d . U P D 2
C13B C -0.368(2) 0.3402(11) 0.8473(9) 0.0186(8) Uani 0.2 1 d . U P D 2
H13B H -0.3254 0.3042 0.8498 0.022 Uiso 0.2 1 calc R U P D 2
C14B C -0.476(3) 0.3253(19) 0.8210(13) 0.0284(11) Uani 0.2 1 d . U P D 2
H14D H -0.5087 0.3032 0.8496 0.043 Uiso 0.2 1 calc R U P D 2
H14E H -0.4741 0.3022 0.7853 0.043 Uiso 0.2 1 calc R U P D 2
H14F H -0.5149 0.3606 0.8109 0.043 Uiso 0.2 1 calc R U P D 2
C15B C -0.358(3) 0.3649(19) 0.9044(12) 0.0296(10) Uani 0.2 1 d . U P D 2
H15D H -0.4000 0.3998 0.9032 0.044 Uiso 0.2 1 calc R U P D 2
H15E H -0.2853 0.3746 0.9175 0.044 Uiso 0.2 1 calc R U P D 2
H15F H -0.3814 0.3373 0.9319 0.044 Uiso 0.2 1 calc R U P D 2
C16B C -0.2688(10) 0.4198(5) 0.6762(5) 0.0224(6) Uani 0.2 1 d . U P D 2
H16B H -0.2622 0.3804 0.6597 0.027 Uiso 0.2 1 calc R U P D 2
C17B C -0.3795(13) 0.4336(7) 0.6750(7) 0.0347(8) Uani 0.2 1 d . U P D 2
H17D H -0.4127 0.4032 0.6953 0.052 Uiso 0.2 1 calc R U P D 2
H17E H -0.4130 0.4363 0.6340 0.052 Uiso 0.2 1 calc R U P D 2
H17F H -0.3863 0.4703 0.6950 0.052 Uiso 0.2 1 calc R U P D 2
C18B C -0.2094(14) 0.4625(6) 0.6426(8) 0.0395(9) Uani 0.2 1 d . U P D 2
H18D H -0.2115 0.5008 0.6604 0.059 Uiso 0.2 1 calc R U P D 2
H18E H -0.2413 0.4642 0.6013 0.059 Uiso 0.2 1 calc R U P D 2
H18F H -0.1374 0.4500 0.6447 0.059 Uiso 0.2 1 calc R U P D 2

loop_
_atom_site_aniso_label
_atom_site_aniso_U_11
_atom_site_aniso_U_22
_atom_site_aniso_U_33
_atom_site_aniso_U_23
_atom_site_aniso_U_13
_atom_site_aniso_U_12
Ag1 0.02495(9) 0.01969(8) 0.01959(8) 0.00365(6) 0.00061(6) 0.00050(7)
Ag2 0.02321(9) 0.01821(8) 0.02486(9) -0.00235(6) 0.00523(7) 0.00426(7)
Ag3 0.02113(9) 0.02896(10) 0.01571(8) -0.00274(6) 0.00152(6) -0.00121(7)
Ag4 0.02345(11) 0.02243(11) 0.01652(9) 0.00094(8) 0.00251(8) 0.00143(8)
Cu4 0.02345(11) 0.02243(11) 0.01652(9) 0.00094(8) 0.00251(8) 0.00143(8)
Cu1 0.01774(14) 0.02230(14) 0.02082(13) 0.00011(11) 0.00495(10) -0.00449(11)
Cu2 0.01595(13) 0.01977(13) 0.01489(12) -0.00387(10) 0.00273(9) 0.00087(10)
Cu3 0.01471(13) 0.01889(13) 0.02282(13) 0.00641(10) 0.00235(10) -0.00038(10)
H1M 0.04(2) 0.08(3) 0.04(2) 0.01(2) -0.007(19) 0.01(2)
C1 0.0209(11) 0.0266(12) 0.0196(10) -0.0005(9) 0.0049(8) -0.0070(9)
C2 0.0329(14) 0.0340(14) 0.0260(12) -0.0105(10) 0.0096(10) -0.0170(11)
C3 0.0208(13) 0.0545(19) 0.0316(13) -0.0124(13) 0.0042(10) -0.0018(12)
C4 0.0301(13) 0.0290(13) 0.0228(11) -0.0133(10) 0.0088(10) -0.0029(10)
C5 0.0340(15) 0.0304(14) 0.0511(18) -0.0231(13) 0.0091(13) -0.0043(12)
C6 0.0317(14) 0.0370(15) 0.0378(14) -0.0167(12) 0.0172(11) -0.0058(12)
C7 0.0372(14) 0.0205(11) 0.0211(11) -0.0019(9) 0.0096(10) -0.0044(10)
C8 0.0488(18) 0.0198(13) 0.0518(18) -0.0015(12) 0.0184(14) 0.0025(12)
C9 0.0356(15) 0.0334(15) 0.0362(14) 0.0031(12) 0.0046(12) -0.0079(12)
C10 0.0281(13) 0.0320(13) 0.0201(11) -0.0073(9) 0.0031(9) -0.0020(10)
C11 0.055(2) 0.0301(16) 0.0290(15) 0.0071(13) -0.0136(14) -0.0053(15)
C12 0.064(2) 0.0290(16) 0.0234(14) -0.0084(12) -0.0013(14) 0.0020(16)
C11B 0.055(2) 0.0301(16) 0.0290(15) 0.0071(13) -0.0136(14) -0.0053(15)
C12B 0.064(2) 0.0290(16) 0.0234(14) -0.0084(12) -0.0013(14) 0.0020(16)
C19 0.0197(11) 0.0225(11) 0.0271(11) -0.0070(9) 0.0121(9) -0.0038(9)
C20 0.0467(18) 0.0256(14) 0.0472(17) -0.0043(12) 0.0217(14) 0.0071(12)
C21 0.0294(14) 0.0516(18) 0.0248(12) -0.0124(12) 0.0115(10) -0.0069(12)
C22 0.0270(12) 0.0190(11) 0.0233(11) -0.0044(9) 0.0045(9) -0.0068(9)
C23 0.0315(15) 0.0374(16) 0.0457(16) -0.0111(13) 0.0111(12) -0.0156(12)
C24 0.0396(16) 0.0206(13) 0.0492(17) -0.0037(12) -0.0035(13) -0.0046(11)
C25 0.0249(12) 0.0334(14) 0.0229(11) 0.0049(10) -0.0087(9) 0.0033(11)
C26 0.052(2) 0.091(3) 0.0234(13) -0.0126(16) -0.0138(13) 0.034(2)
C27 0.0336(15) 0.0492(18) 0.0363(15) 0.0118(13) -0.0030(12) 0.0153(14)
C28 0.0191(11) 0.0256(12) 0.0239(11) 0.0031(9) 0.0070(9) 0.0004(9)
C29 0.0211(12) 0.0274(13) 0.0366(13) -0.0021(11) 0.0078(10) -0.0026(10)
C30 0.0264(14) 0.0500(18) 0.0327(14) -0.0127(12) 0.0112(11) -0.0069(12)
C31 0.0280(14) 0.067(2) 0.0311(14) -0.0254(14) -0.0098(11) 0.0257(14)
C32 0.065(2) 0.061(2) 0.0361(16) -0.0198(15) -0.0202(15) 0.0405(18)
C33 0.0277(16) 0.113(3) 0.051(2) -0.037(2) -0.0031(14) 0.0080(19)
C34 0.0264(12) 0.0187(11) 0.0292(12) 0.0052(9) 0.0060(10) 0.0009(9)
C35 0.066(2) 0.0231(13) 0.0367(15) 0.0012(11) 0.0066(14) -0.0088(14)
C36 0.067(3) 0.0290(16) 0.074(2) 0.0123(16) -0.036(2) 0.0012(16)
O1 0.0257(9) 0.0247(9) 0.0178(7) -0.0024(6) -0.0001(6) -0.0089(7)
O2 0.0231(8) 0.0205(8) 0.0192(7) -0.0059(6) 0.0066(6) -0.0026(7)
O3 0.0271(9) 0.0168(8) 0.0214(8) 0.0017(6) 0.0108(7) -0.0004(6)
O4 0.0322(10) 0.0181(8) 0.0184(7) -0.0015(6) 0.0077(7) 0.0050(7)
O7 0.0189(8) 0.0204(8) 0.0199(7) -0.0042(6) 0.0081(6) -0.0034(6)
O8 0.0251(9) 0.0166(8) 0.0186(7) -0.0024(6) 0.0066(6) -0.0060(6)
O9 0.0197(8) 0.0237(8) 0.0165(7) 0.0037(6) -0.0010(6) 0.0002(7)
O10 0.0163(8) 0.0188(8) 0.0243(8) 0.0027(6) 0.0045(6) 0.0033(6)
O11 0.0224(9) 0.0330(10) 0.0243(8) -0.0121(7) -0.0023(7) 0.0064(7)
O12 0.0225(9) 0.0175(8) 0.0305(9) 0.0013(7) 0.0082(7) 0.0019(7)
P1 0.0193(3) 0.0184(3) 0.0136(2) -0.0047(2) 0.0024(2) -0.0050(2)
P2 0.0186(3) 0.0150(3) 0.0158(2) 0.00198(19) 0.0057(2) 0.0034(2)
P4 0.0163(3) 0.0163(3) 0.0159(2) -0.0007(2) 0.00428(19) -0.0014(2)
P5 0.0153(3) 0.0138(2) 0.0162(2) -0.00001(19) 0.00209(19) 0.0020(2)
P6 0.0200(3) 0.0194(3) 0.0179(3) -0.0016(2) 0.0018(2) 0.0023(2)
S1 0.0286(3) 0.0225(3) 0.0142(2) -0.0020(2) 0.0037(2) -0.0089(2)
S2 0.0189(3) 0.0211(3) 0.0149(2) -0.00377(19) 0.00415(19) -0.0045(2)
S3 0.0171(3) 0.0193(3) 0.0142(2) 0.00102(19) 0.00267(18) 0.0045(2)
S4 0.0157(3) 0.0213(3) 0.0304(3) 0.0095(2) 0.0033(2) 0.0031(2)
S7 0.0171(3) 0.0223(3) 0.0172(2) 0.0011(2) 0.00395(19) 0.0026(2)
S8 0.0157(3) 0.0266(3) 0.0247(3) 0.0039(2) 0.0016(2) 0.0005(2)
S9 0.0164(2) 0.0158(2) 0.0159(2) -0.00273(18) 0.00214(18) 0.00239(19)
S10 0.0233(3) 0.0153(2) 0.0247(3) -0.0041(2) 0.0031(2) -0.0004(2)
S11 0.0237(3) 0.0311(3) 0.0197(3) -0.0011(2) 0.0047(2) -0.0041(2)
S12 0.0341(3) 0.0185(3) 0.0189(2) 0.0012(2) 0.0069(2) 0.0027(2)
S5 0.0159(3) 0.0126(4) 0.0228(3) -0.0024(4) 0.0031(2) -0.0013(3)
S6 0.0148(4) 0.0147(4) 0.0233(5) -0.0045(4) 0.0013(4) -0.0009(3)
P3 0.0128(3) 0.0127(4) 0.0169(4) -0.0002(2) 0.0018(3) -0.0006(3)
O5 0.0130(8) 0.0169(13) 0.0222(13) 0.0029(8) 0.0033(10) 0.0012(9)
O6 0.0237(10) 0.0147(9) 0.0183(9) 0.0004(7) 0.0045(7) 0.0001(8)
C13 0.0172(12) 0.0172(18) 0.023(2) 0.0057(15) 0.0086(17) 0.0028(12)
C14 0.0182(17) 0.0264(15) 0.041(3) 0.007(3) 0.005(2) -0.0002(12)
C15 0.0334(15) 0.0305(14) 0.026(3) 0.007(2) 0.009(2) 0.0102(12)
C16 0.0321(15) 0.0133(12) 0.0216(12) 0.0003(9) 0.0035(11) 0.0019(11)
C17 0.0426(19) 0.0191(17) 0.0379(17) 0.0000(15) -0.0102(14) 0.0102(15)
C18 0.056(2) 0.0200(16) 0.047(2) 0.0044(14) 0.0230(18) -0.0038(15)
S5B 0.0159(3) 0.0126(4) 0.0228(3) -0.0024(4) 0.0031(2) -0.0013(3)
S6B 0.0148(4) 0.0147(4) 0.0233(5) -0.0045(4) 0.0013(4) -0.0009(3)
P3B 0.0128(3) 0.0127(4) 0.0169(4) -0.0002(2) 0.0018(3) -0.0006(3)
O5B 0.0130(8) 0.0169(13) 0.0222(13) 0.0029(8) 0.0033(10) 0.0012(9)
O6B 0.0237(10) 0.0147(9) 0.0183(9) 0.0004(7) 0.0045(7) 0.0001(8)
C13B 0.0172(12) 0.0172(18) 0.023(2) 0.0057(15) 0.0086(17) 0.0028(12)
C14B 0.0182(17) 0.0264(15) 0.041(3) 0.007(3) 0.005(2) -0.0002(12)
C15B 0.0334(15) 0.0305(14) 0.026(3) 0.007(2) 0.009(2) 0.0102(12)
C16B 0.0321(15) 0.0133(12) 0.0216(12) 0.0003(9) 0.0035(11) 0.0019(11)
C17B 0.0426(19) 0.0191(17) 0.0379(17) 0.0000(15) -0.0102(14) 0.0102(15)
C18B 0.056(2) 0.0200(16) 0.047(2) 0.0044(14) 0.0230(18) -0.0038(15)

loop_
_atom_type_symbol
_atom_type_description
_atom_type_scat_dispersion_real
_atom_type_scat_dispersion_imag
_atom_type_scat_source
C C 0.0033 0.0016 'International Tables Vol C Tables 4.2.6.8 and 6.1.1.4'
H H 0.0000 0.0000 'International Tables Vol C Tables 4.2.6.8 and 6.1.1.4'
O O 0.0106 0.0060 'International Tables Vol C Tables 4.2.6.8 and 6.1.1.4'
P P 0.1023 0.0942 'International Tables Vol C Tables 4.2.6.8 and 6.1.1.4'
S S 0.1246 0.1234 'International Tables Vol C Tables 4.2.6.8 and 6.1.1.4'
Cu Cu 0.3201 1.2651 'International Tables Vol C Tables 4.2.6.8 and 6.1.1.4'
Ag Ag -0.8971 1.1015 'International Tables Vol C Tables 4.2.6.8 and 6.1.1.4'

loop_
_geom_angle_atom_site_label_1
_geom_angle_atom_site_label_2
_geom_angle_atom_site_label_3
_geom_angle
_geom_angle_site_symmetry_1
_geom_angle_site_symmetry_3
_geom_angle_publ_flag
S8 Ag1 S9 125.45(2) . . ?
S8 Ag1 S1 103.152(19) . . ?
S9 Ag1 S1 98.296(19) . . ?
S8 Ag1 Ag3 78.576(15) . . ?
S9 Ag1 Ag3 142.038(14) . . ?
S1 Ag1 Ag3 104.197(15) . . ?
S8 Ag1 Cu2 164.608(16) . . ?
S9 Ag1 Cu2 46.511(13) . . ?
S1 Ag1 Cu2 91.646(14) . . ?
Ag3 Ag1 Cu2 102.113(8) . . ?
S8 Ag1 Ag2 111.284(16) . . ?
S9 Ag1 Ag2 82.733(13) . . ?
S1 Ag1 Ag2 136.698(15) . . ?
Ag3 Ag1 Ag2 59.938(6) . . ?
Cu2 Ag1 Ag2 57.939(7) . . ?
S8 Ag1 Cu1 95.715(15) . . ?
S9 Ag1 Cu1 133.415(15) . . ?
S1 Ag1 Cu1 46.319(15) . . ?
Ag3 Ag1 Cu1 57.993(7) . . ?
Cu2 Ag1 Cu1 97.607(9) . . ?
Ag2 Ag1 Cu1 103.449(9) . . ?
S8 Ag1 Ag4 135.531(16) . . ?
S9 Ag1 Ag4 97.903(14) . . ?
S1 Ag1 Ag4 76.884(14) . . ?
Ag3 Ag1 Ag4 59.109(6) . . ?
Cu2 Ag1 Ag4 51.736(7) . . ?
Ag2 Ag1 Ag4 60.250(6) . . ?
Cu1 Ag1 Ag4 51.744(7) . . ?
S8 Ag1 H1M 117.0(12) . . ?
S9 Ag1 H1M 104.9(11) . . ?
S1 Ag1 H1M 104.4(11) . . ?
Ag3 Ag1 H1M 40.1(11) . . ?
Cu2 Ag1 H1M 62.1(11) . . ?
Ag2 Ag1 H1M 36.3(10) . . ?
Cu1 Ag1 H1M 67.3(10) . . ?
Ag4 Ag1 H1M 29.7(11) . . ?
S10 Ag2 S12 119.85(2) . . ?
S10 Ag2 S3 104.391(19) . . ?
S12 Ag2 S3 98.582(19) . . ?
S10 Ag2 Cu2 97.378(15) . . ?
S12 Ag2 Cu2 136.525(17) . . ?
S3 Ag2 Cu2 47.249(13) . . ?
S10 Ag2 Cu3 160.496(16) . . ?
S12 Ag2 Cu3 47.825(16) . . ?
S3 Ag2 Cu3 93.323(14) . . ?
Cu2 Ag2 Cu3 100.677(10) . . ?
S10 Ag2 Ag3 109.788(16) . . ?
S12 Ag2 Ag3 84.991(14) . . ?
S3 Ag2 Ag3 138.085(14) . . ?
Cu2 Ag2 Ag3 103.872(9) . . ?
Cu3 Ag2 Ag3 58.601(7) . . ?
S10 Ag2 Ag1 76.572(15) . . ?
S12 Ag2 Ag1 144.452(15) . . ?
S3 Ag2 Ag1 107.751(13) . . ?
Cu2 Ag2 Ag1 60.799(7) . . ?
Cu3 Ag2 Ag1 106.027(9) . . ?
Ag3 Ag2 Ag1 59.462(6) . . ?
S10 Ag2 Ag4 138.225(15) . . ?
S12 Ag2 Ag4 100.379(17) . . ?
S3 Ag2 Ag4 78.314(13) . . ?
Cu2 Ag2 Ag4 53.426(8) . . ?
Cu3 Ag2 Ag4 52.957(8) . . ?
Ag3 Ag2 Ag4 60.080(7) . . ?
Ag1 Ag2 Ag4 63.426(7) . . ?
S10 Ag2 H1M 114.4(11) . . ?
S12 Ag2 H1M 112.2(12) . . ?
S3 Ag2 H1M 104.3(12) . . ?
Cu2 Ag2 H1M 64.8(12) . . ?
Cu3 Ag2 H1M 67.7(12) . . ?
Ag3 Ag2 H1M 39.0(12) . . ?
Ag1 Ag2 H1M 38.7(12) . . ?
Ag4 Ag2 H1M 30.8(12) . . ?
S11 Ag3 S7 117.64(2) . . ?
S11 Ag3 S6 103.16(2) . . ?
S7 Ag3 S6 96.25(2) . . ?
S11 Ag3 S6B 95.99(10) . . ?
S7 Ag3 S6B 102.97(11) . . ?
S11 Ag3 Cu1 161.388(17) . . ?
S7 Ag3 Cu1 48.172(15) . . ?
S6 Ag3 Cu1 91.455(18) . . ?
S6B Ag3 Cu1 99.19(10) . . ?
S11 Ag3 Cu3 95.959(16) . . ?
S7 Ag3 Cu3 137.581(16) . . ?
S6 Ag3 Cu3 48.57(2) . . ?
S6B Ag3 Cu3 44.89(12) . . ?
Cu1 Ag3 Cu3 102.386(10) . . ?
S11 Ag3 Ag1 109.607(17) . . ?
S7 Ag3 Ag1 85.413(14) . . ?
S6 Ag3 Ag1 141.97(2) . . ?
S6B Ag3 Ag1 145.67(12) . . ?
Cu1 Ag3 Ag1 61.689(8) . . ?
Cu3 Ag3 Ag1 108.067(9) . . ?
S11 Ag3 Ag2 79.736(16) . . ?
S7 Ag3 Ag2 145.888(15) . . ?
S6 Ag3 Ag2 108.56(2) . . ?
S6B Ag3 Ag2 104.01(12) . . ?
Cu1 Ag3 Ag2 106.723(9) . . ?
Cu3 Ag3 Ag2 60.041(7) . . ?
Ag1 Ag3 Ag2 60.600(6) . . ?
S11 Ag3 Ag4 139.594(16) . . ?
S7 Ag3 Ag4 102.122(15) . . ?
S6 Ag3 Ag4 77.97(3) . . ?
S6B Ag3 Ag4 81.01(12) . . ?
Cu1 Ag3 Ag4 54.374(8) . . ?
Cu3 Ag3 Ag4 54.060(8) . . ?
Ag1 Ag3 Ag4 64.654(7) . . ?
Ag2 Ag3 Ag4 62.384(7) . . ?
S11 Ag3 H1M 115.0(10) . . ?
S7 Ag3 H1M 113.8(11) . . ?
S6 Ag3 H1M 107.9(11) . . ?
S6B Ag3 H1M 108.4(11) . . ?
Cu1 Ag3 H1M 70.0(11) . . ?
Cu3 Ag3 H1M 67.9(11) . . ?
Ag1 Ag3 H1M 40.2(11) . . ?
Ag2 Ag3 H1M 36.7(10) . . ?
Ag4 Ag3 H1M 34.0(11) . . ?
S5 Ag4 S4 103.36(3) . . ?
S5 Ag4 S2 98.89(2) . . ?
S4 Ag4 S2 101.28(2) . . ?
S4 Ag4 S5B 99.72(9) . . ?
S2 Ag4 S5B 108.06(8) . . ?
S5 Ag4 Cu3 101.47(2) . . ?
S4 Ag4 Cu3 52.594(16) . . ?
S2 Ag4 Cu3 150.000(16) . . ?
S5B Ag4 Cu3 92.47(8) . . ?
S5 Ag4 Cu2 146.71(2) . . ?
S4 Ag4 Cu2 97.447(16) . . ?
S2 Ag4 Cu2 51.145(15) . . ?
S5B Ag4 Cu2 155.56(8) . . ?
Cu3 Ag4 Cu2 111.812(11) . . ?
S5 Ag4 Cu1 51.33(2) . . ?
S4 Ag4 Cu1 150.705(18) . . ?
S2 Ag4 Cu1 97.676(15) . . ?
S5B Ag4 Cu1 52.81(9) . . ?
Cu3 Ag4 Cu1 112.239(12) . . ?
Cu2 Ag4 Cu1 111.843(11) . . ?
S5 Ag4 Ag3 89.45(2) . . ?
S4 Ag4 Ag3 112.493(17) . . ?
S2 Ag4 Ag3 142.292(16) . . ?
S5B Ag4 Ag3 82.94(8) . . ?
Cu3 Ag4 Ag3 59.903(8) . . ?
Cu2 Ag4 Ag3 106.305(10) . . ?
Cu1 Ag4 Ag3 59.695(8) . . ?
S5 Ag4 Ag2 146.67(2) . . ?
S4 Ag4 Ag2 87.146(16) . . ?
S2 Ag4 Ag2 110.090(16) . . ?
S5B Ag4 Ag2 138.99(8) . . ?
Cu3 Ag4 Ag2 59.970(8) . . ?
Cu2 Ag4 Ag2 58.948(8) . . ?
Cu1 Ag4 Ag2 107.053(10) . . ?
Ag3 Ag4 Ag2 57.536(6) . . ?
S5 Ag4 Ag1 111.26(2) . . ?
S4 Ag4 Ag1 142.793(17) . . ?
S2 Ag4 Ag1 86.733(15) . . ?
S5B Ag4 Ag1 112.32(9) . . ?
Cu3 Ag4 Ag1 105.852(10) . . ?
Cu2 Ag4 Ag1 59.623(8) . . ?
Cu1 Ag4 Ag1 59.988(8) . . ?
Ag3 Ag4 Ag1 56.237(6) . . ?
Ag2 Ag4 Ag1 56.324(6) . . ?
S5 Ag4 H1M 121.4(11) . . ?
S4 Ag4 H1M 115.8(11) . . ?
S2 Ag4 H1M 113.1(12) . . ?
S5B Ag4 H1M 117.0(11) . . ?
Cu3 Ag4 H1M 74.0(12) . . ?
Cu2 Ag4 H1M 69.7(12) . . ?
Cu1 Ag4 H1M 75.9(11) . . ?
Ag3 Ag4 H1M 36.7(12) . . ?
Ag2 Ag4 H1M 31.3(11) . . ?
Ag1 Ag4 H1M 32.0(12) . . ?
S5 Cu1 S7 120.98(3) . . ?
S5 Cu1 S1 120.62(3) . . ?
S7 Cu1 S1 117.98(2) . . ?
S7 Cu1 S5B 109.60(9) . . ?
S1 Cu1 S5B 131.79(9) . . ?
S5 Cu1 Ag4 57.25(2) . . ?
S7 Cu1 Ag4 123.588(19) . . ?
S1 Cu1 Ag4 95.228(18) . . ?
S5B Cu1 Ag4 62.65(10) . . ?
S5 Cu1 Ag3 97.33(2) . . ?
S7 Cu1 Ag3 58.297(16) . . ?
S1 Cu1 Ag3 119.210(19) . . ?
S5B Cu1 Ag3 91.57(9) . . ?
Ag4 Cu1 Ag3 65.931(9) . . ?
S5 Cu1 Ag1 125.44(2) . . ?
S7 Cu1 Ag1 90.344(17) . . ?
S1 Cu1 Ag1 59.047(17) . . ?
S5B Cu1 Ag1 130.22(10) . . ?
Ag4 Cu1 Ag1 68.268(9) . . ?
Ag3 Cu1 Ag1 60.318(8) . . ?
S9 Cu2 S3 118.43(2) . . ?
S9 Cu2 S2 118.16(2) . . ?
S3 Cu2 S2 122.33(2) . . ?
S9 Cu2 Ag4 125.631(18) . . ?
S3 Cu2 Ag4 95.425(17) . . ?
S2 Cu2 Ag4 58.838(17) . . ?
S9 Cu2 Ag2 91.699(17) . . ?
S3 Cu2 Ag2 61.253(16) . . ?
S2 Cu2 Ag2 126.461(19) . . ?
Ag4 Cu2 Ag2 67.626(9) . . ?
S9 Cu2 Ag1 57.570(16) . . ?
S3 Cu2 Ag1 122.114(19) . . ?
S2 Cu2 Ag1 96.907(17) . . ?
Ag4 Cu2 Ag1 68.641(9) . . ?
Ag2 Cu2 Ag1 61.262(8) . . ?
S6B Cu3 S12 115.34(13) . . ?
S12 Cu3 S6 122.85(3) . . ?
S6B Cu3 S4 126.44(14) . . ?
S12 Cu3 S4 116.79(2) . . ?
S6 Cu3 S4 120.06(3) . . ?
S6B Cu3 Ag4 101.11(12) . . ?
S12 Cu3 Ag4 123.68(2) . . ?
S6 Cu3 Ag4 91.84(2) . . ?
S4 Cu3 Ag4 57.989(18) . . ?
S6B Cu3 Ag3 63.73(15) . . ?
S12 Cu3 Ag3 92.679(18) . . ?
S6 Cu3 Ag3 60.08(3) . . ?
S4 Cu3 Ag3 124.02(2) . . ?
Ag4 Cu3 Ag3 66.037(9) . . ?
S6B Cu3 Ag2 123.70(16) . . ?
S12 Cu3 Ag2 57.230(17) . . ?
S6 Cu3 Ag2 121.36(3) . . ?
S4 Cu3 Ag2 94.714(18) . . ?
Ag4 Cu3 Ag2 67.073(9) . . ?
Ag3 Cu3 Ag2 61.357(8) . . ?
O1 C1 C2 107.23(18) . . ?
O1 C1 C3 108.1(2) . . ?
C2 C1 C3 112.4(2) . . ?
O1 C1 H1 109.7 . . ?
C2 C1 H1 109.7 . . ?
C3 C1 H1 109.7 . . ?
C1 C2 H2A 109.5 . . ?
C1 C2 H2B 109.5 . . ?
H2A C2 H2B 109.5 . . ?
C1 C2 H2C 109.5 . . ?
H2A C2 H2C 109.5 . . ?
H2B C2 H2C 109.5 . . ?
C1 C3 H3A 109.5 . . ?
C1 C3 H3B 109.5 . . ?
H3A C3 H3B 109.5 . . ?
C1 C3 H3C 109.5 . . ?
H3A C3 H3C 109.5 . . ?
H3B C3 H3C 109.5 . . ?
O2 C4 C5 106.1(2) . . ?
O2 C4 C6 108.40(19) . . ?
C5 C4 C6 112.5(2) . . ?
O2 C4 H4 109.9 . . ?
C5 C4 H4 109.9 . . ?
C6 C4 H4 109.9 . . ?
C4 C5 H5A 109.5 . . ?
C4 C5 H5B 109.5 . . ?
H5A C5 H5B 109.5 . . ?
C4 C5 H5C 109.5 . . ?
H5A C5 H5C 109.5 . . ?
H5B C5 H5C 109.5 . . ?
C4 C6 H6A 109.5 . . ?
C4 C6 H6B 109.5 . . ?
H6A C6 H6B 109.5 . . ?
C4 C6 H6C 109.5 . . ?
H6A C6 H6C 109.5 . . ?
H6B C6 H6C 109.5 . . ?
O3 C7 C9 106.1(2) . . ?
O3 C7 C8 108.4(2) . . ?
C9 C7 C8 113.2(2) . . ?
O3 C7 H7 109.7 . . ?
C9 C7 H7 109.7 . . ?
C8 C7 H7 109.7 . . ?
C7 C8 H8A 109.5 . . ?
C7 C8 H8B 109.5 . . ?
H8A C8 H8B 109.5 . . ?
C7 C8 H8C 109.5 . . ?
H8A C8 H8C 109.5 . . ?
H8B C8 H8C 109.5 . . ?
C7 C9 H9A 109.5 . . ?
C7 C9 H9B 109.5 . . ?
H9A C9 H9B 109.5 . . ?
C7 C9 H9C 109.5 . . ?
H9A C9 H9C 109.5 . . ?
H9B C9 H9C 109.5 . . ?
C11 C10 O4 111.7(2) . . ?
O4 C10 C11B 127.4(8) . . ?
C11 C10 C12 113.5(3) . . ?
O4 C10 C12 103.6(2) . . ?
O4 C10 C12B 109.9(9) . . ?
C11B C10 C12B 111.2(12) . . ?
C11 C10 H10 109.3 . . ?
O4 C10 H10 109.3 . . ?
C12 C10 H10 109.3 . . ?
O4 C10 H10B 101.3 . . ?
C11B C10 H10B 101.3 . . ?
C12B C10 H10B 101.3 . . ?
C10 C11 H11A 109.5 . . ?
C10 C11 H11B 109.5 . . ?
H11A C11 H11B 109.5 . . ?
C10 C11 H11C 109.5 . . ?
H11A C11 H11C 109.5 . . ?
H11B C11 H11C 109.5 . . ?
C10 C12 H12A 109.5 . . ?
C10 C12 H12B 109.5 . . ?
H12A C12 H12B 109.5 . . ?
C10 C12 H12C 109.5 . . ?
H12A C12 H12C 109.5 . . ?
H12B C12 H12C 109.5 . . ?
C10 C11B H11D 109.5 . . ?
C10 C11B H11E 109.5 . . ?
H11D C11B H11E 109.5 . . ?
C10 C11B H11F 109.5 . . ?
H11D C11B H11F 109.5 . . ?
H11E C11B H11F 109.5 . . ?
C10 C12B H12D 109.5 . . ?
C10 C12B H12E 109.5 . . ?
H12D C12B H12E 109.5 . . ?
C10 C12B H12F 109.5 . . ?
H12D C12B H12F 109.5 . . ?
H12E C12B H12F 109.5 . . ?
O7 C19 C20 109.6(2) . . ?
O7 C19 C21 105.2(2) . . ?
C20 C19 C21 112.5(2) . . ?
O7 C19 H19 109.8 . . ?
C20 C19 H19 109.8 . . ?
C21 C19 H19 109.8 . . ?
C19 C20 H20A 109.5 . . ?
C19 C20 H20B 109.5 . . ?
H20A C20 H20B 109.5 . . ?
C19 C20 H20C 109.5 . . ?
H20A C20 H20C 109.5 . . ?
H20B C20 H20C 109.5 . . ?
C19 C21 H21A 109.5 . . ?
C19 C21 H21B 109.5 . . ?
H21A C21 H21B 109.5 . . ?
C19 C21 H21C 109.5 . . ?
H21A C21 H21C 109.5 . . ?
H21B C21 H21C 109.5 . . ?
O8 C22 C24 107.7(2) . . ?
O8 C22 C23 106.9(2) . . ?
C24 C22 C23 113.6(2) . . ?
O8 C22 H22 109.5 . . ?
C24 C22 H22 109.5 . . ?
C23 C22 H22 109.5 . . ?
C22 C23 H23A 109.5 . . ?
C22 C23 H23B 109.5 . . ?
H23A C23 H23B 109.5 . . ?
C22 C23 H23C 109.5 . . ?
H23A C23 H23C 109.5 . . ?
H23B C23 H23C 109.5 . . ?
C22 C24 H24A 109.5 . . ?
C22 C24 H24B 109.5 . . ?
H24A C24 H24B 109.5 . . ?
C22 C24 H24C 109.5 . . ?
H24A C24 H24C 109.5 . . ?
H24B C24 H24C 109.5 . . ?
O9 C25 C27 107.5(2) . . ?
O9 C25 C26 107.9(2) . . ?
C27 C25 C26 114.1(3) . . ?
O9 C25 H25 109.1 . . ?
C27 C25 H25 109.1 . . ?
C26 C25 H25 109.1 . . ?
C25 C26 H26A 109.5 . . ?
C25 C26 H26B 109.5 . . ?
H26A C26 H26B 109.5 . . ?
C25 C26 H26C 109.5 . . ?
H26A C26 H26C 109.5 . . ?
H26B C26 H26C 109.5 . . ?
C25 C27 H27A 109.5 . . ?
C25 C27 H27B 109.5 . . ?
H27A C27 H27B 109.5 . . ?
C25 C27 H27C 109.5 . . ?
H27A C27 H27C 109.5 . . ?
H27B C27 H27C 109.5 . . ?
O10 C28 C29 106.6(2) . . ?
O10 C28 C30 108.5(2) . . ?
C29 C28 C30 113.2(2) . . ?
O10 C28 H28 109.5 . . ?
C29 C28 H28 109.5 . . ?
C30 C28 H28 109.5 . . ?
C28 C29 H29A 109.5 . . ?
C28 C29 H29B 109.5 . . ?
H29A C29 H29B 109.5 . . ?
C28 C29 H29C 109.5 . . ?
H29A C29 H29C 109.5 . . ?
H29B C29 H29C 109.5 . . ?
C28 C30 H30A 109.5 . . ?
C28 C30 H30B 109.5 . . ?
H30A C30 H30B 109.5 . . ?
C28 C30 H30C 109.5 . . ?
H30A C30 H30C 109.5 . . ?
H30B C30 H30C 109.5 . . ?
O11 C31 C32 109.7(3) . . ?
O11 C31 C33 105.1(3) . . ?
C32 C31 C33 113.9(3) . . ?
O11 C31 H31 109.3 . . ?
C32 C31 H31 109.3 . . ?
C33 C31 H31 109.3 . . ?
C31 C32 H32A 109.5 . . ?
C31 C32 H32B 109.5 . . ?
H32A C32 H32B 109.5 . . ?
C31 C32 H32C 109.5 . . ?
H32A C32 H32C 109.5 . . ?
H32B C32 H32C 109.5 . . ?
C31 C33 H33A 109.5 . . ?
C31 C33 H33B 109.5 . . ?
H33A C33 H33B 109.5 . . ?
C31 C33 H33C 109.5 . . ?
H33A C33 H33C 109.5 . . ?
H33B C33 H33C 109.5 . . ?
O12 C34 C36 107.2(2) . . ?
O12 C34 C35 107.5(2) . . ?
C36 C34 C35 113.3(3) . . ?
O12 C34 H34 109.6 . . ?
C36 C34 H34 109.6 . . ?
C35 C34 H34 109.6 . . ?
C34 C35 H35A 109.5 . . ?
C34 C35 H35B 109.5 . . ?
H35A C35 H35B 109.5 . . ?
C34 C35 H35C 109.5 . . ?
H35A C35 H35C 109.5 . . ?
H35B C35 H35C 109.5 . . ?
C34 C36 H36A 109.5 . . ?
C34 C36 H36B 109.5 . . ?
H36A C36 H36B 109.5 . . ?
C34 C36 H36C 109.5 . . ?
H36A C36 H36C 109.5 . . ?
H36B C36 H36C 109.5 . . ?
C1 O1 P1 122.54(15) . . ?
C4 O2 P1 121.40(16) . . ?
C7 O3 P2 122.42(14) . . ?
C10 O4 P2 124.27(15) . . ?
C19 O7 P4 122.89(15) . . ?
C22 O8 P4 120.84(14) . . ?
C25 O9 P5 120.72(16) . . ?
C28 O10 P5 120.86(14) . . ?
C31 O11 P6 123.12(16) . . ?
C34 O12 P6 121.32(15) . . ?
O1 P1 O2 107.68(9) . . ?
O1 P1 S1 103.43(7) . . ?
O2 P1 S1 110.81(7) . . ?
O1 P1 S2 110.04(7) . . ?
O2 P1 S2 103.67(7) . . ?
S1 P1 S2 120.75(4) . . ?
O4 P2 O3 101.59(9) . . ?
O4 P2 S3 110.52(8) . . ?
O3 P2 S3 110.53(7) . . ?
O4 P2 S4 106.53(7) . . ?
O3 P2 S4 108.00(7) . . ?
S3 P2 S4 118.30(3) . . ?
O7 P4 O8 101.88(9) . . ?
O7 P4 S8 114.57(7) . . ?
O8 P4 S8 110.02(7) . . ?
O7 P4 S7 104.57(7) . . ?
O8 P4 S7 107.29(7) . . ?
S8 P4 S7 117.18(4) . . ?
O9 P5 O10 101.68(9) . . ?
O9 P5 S10 113.62(7) . . ?
O10 P5 S10 109.66(7) . . ?
O9 P5 S9 105.48(7) . . ?
O10 P5 S9 107.68(7) . . ?
S10 P5 S9 117.42(4) . . ?
O12 P6 O11 100.97(10) . . ?
O12 P6 S11 114.33(7) . . ?
O11 P6 S11 108.96(8) . . ?
O12 P6 S12 103.25(7) . . ?
O11 P6 S12 108.28(8) . . ?
S11 P6 S12 119.36(4) . . ?
P1 S1 Cu1 108.31(3) . . ?
P1 S1 Ag1 101.63(3) . . ?
Cu1 S1 Ag1 74.635(18) . . ?
P1 S2 Cu2 103.35(3) . . ?
P1 S2 Ag4 103.75(3) . . ?
Cu2 S2 Ag4 70.017(18) . . ?
P2 S3 Cu2 110.53(3) . . ?
P2 S3 Ag2 101.29(3) . . ?
Cu2 S3 Ag2 71.498(17) . . ?
P2 S4 Cu3 104.20(3) . . ?
P2 S4 Ag4 105.99(3) . . ?
Cu3 S4 Ag4 69.417(18) . . ?
P4 S7 Cu1 102.75(3) . . ?
P4 S7 Ag3 101.23(3) . . ?
Cu1 S7 Ag3 73.531(18) . . ?
P4 S8 Ag1 99.01(3) . . ?
P5 S9 Cu2 104.98(3) . . ?
P5 S9 Ag1 98.62(3) . . ?
Cu2 S9 Ag1 75.920(18) . . ?
P5 S10 Ag2 99.69(3) . . ?
P6 S11 Ag3 104.37(3) . . ?
P6 S12 Cu3 106.93(3) . . ?
P6 S12 Ag2 97.75(3) . . ?
Cu3 S12 Ag2 74.945(19) . . ?
P3 S5 Cu1 101.54(4) . . ?
P3 S5 Ag4 103.57(4) . . ?
Cu1 S5 Ag4 71.42(3) . . ?
P3 S6 Cu3 110.48(5) . . ?
P3 S6 Ag3 102.24(4) . . ?
Cu3 S6 Ag3 71.34(3) . . ?
O6 P3 O5 102.18(13) . . ?
O6 P3 S5 105.67(9) . . ?
O5 P3 S5 109.28(10) . . ?
O6 P3 S6 109.80(9) . . ?
O5 P3 S6 109.59(10) . . ?
S5 P3 S6 118.96(6) . . ?
C13 O5 P3 123.3(3) . . ?
C16 O6 P3 121.38(18) . . ?
O5 C13 C14 104.7(4) . . ?
O5 C13 C15 109.5(4) . . ?
C14 C13 C15 113.9(5) . . ?
O5 C13 H13 109.5 . . ?
C14 C13 H13 109.5 . . ?
C15 C13 H13 109.5 . . ?
C13 C14 H14A 109.5 . . ?
C13 C14 H14B 109.5 . . ?
H14A C14 H14B 109.5 . . ?
C13 C14 H14C 109.5 . . ?
H14A C14 H14C 109.5 . . ?
H14B C14 H14C 109.5 . . ?
C13 C15 H15A 109.5 . . ?
C13 C15 H15B 109.5 . . ?
H15A C15 H15B 109.5 . . ?
C13 C15 H15C 109.5 . . ?
H15A C15 H15C 109.5 . . ?
H15B C15 H15C 109.5 . . ?
O6 C16 C18 107.1(3) . . ?
O6 C16 C17 107.3(3) . . ?
C18 C16 C17 115.1(3) . . ?
O6 C16 H16 109.1 . . ?
C18 C16 H16 109.1 . . ?
C17 C16 H16 109.1 . . ?
C16 C17 H17A 109.5 . . ?
C16 C17 H17B 109.5 . . ?
H17A C17 H17B 109.5 . . ?
C16 C17 H17C 109.5 . . ?
H17A C17 H17C 109.5 . . ?
H17B C17 H17C 109.5 . . ?
C16 C18 H18A 109.5 . . ?
C16 C18 H18B 109.5 . . ?
H18A C18 H18B 109.5 . . ?
C16 C18 H18C 109.5 . . ?
H18A C18 H18C 109.5 . . ?
H18B C18 H18C 109.5 . . ?
P3B S5B Cu1 111.9(2) . . ?
P3B S5B Ag4 103.2(2) . . ?
Cu1 S5B Ag4 64.54(10) . . ?
P3B S6B Cu3 108.3(3) . . ?
P3B S6B Ag3 99.5(2) . . ?
Cu3 S6B Ag3 71.38(17) . . ?
O6B P3B O5B 102.4(6) . . ?
O6B P3B S6B 101.8(4) . . ?
O5B P3B S6B 112.8(5) . . ?
O6B P3B S5B 111.9(4) . . ?
O5B P3B S5B 106.0(5) . . ?
S6B P3B S5B 120.6(3) . . ?
C13B O5B P3B 123.4(13) . . ?
C16B O6B P3B 126.9(7) . . ?
C15B C13B C14B 115(3) . . ?
C15B C13B O5B 109(2) . . ?
C14B C13B O5B 108(2) . . ?
C15B C13B H13B 108.1 . . ?
C14B C13B H13B 108.1 . . ?
O5B C13B H13B 108.1 . . ?
C13B C14B H14D 109.5 . . ?
C13B C14B H14E 109.5 . . ?
H14D C14B H14E 109.5 . . ?
C13B C14B H14F 109.5 . . ?
H14D C14B H14F 109.5 . . ?
H14E C14B H14F 109.5 . . ?
C13B C15B H15D 109.5 . . ?
C13B C15B H15E 109.5 . . ?
H15D C15B H15E 109.5 . . ?
C13B C15B H15F 109.5 . . ?
H15D C15B H15F 109.5 . . ?
H15E C15B H15F 109.5 . . ?
O6B C16B C17B 110.5(11) . . ?
O6B C16B C18B 104.2(11) . . ?
C17B C16B C18B 114.5(12) . . ?
O6B C16B H16B 109.1 . . ?
C17B C16B H16B 109.1 . . ?
C18B C16B H16B 109.1 . . ?
C16B C17B H17D 109.5 . . ?
C16B C17B H17E 109.5 . . ?
H17D C17B H17E 109.5 . . ?
C16B C17B H17F 109.5 . . ?
H17D C17B H17F 109.5 . . ?
H17E C17B H17F 109.5 . . ?
C16B C18B H18D 109.5 . . ?
C16B C18B H18E 109.5 . . ?
H18D C18B H18E 109.5 . . ?
C16B C18B H18F 109.5 . . ?
H18D C18B H18F 109.5 . . ?
H18E C18B H18F 109.5 . . ?

loop_
_geom_bond_atom_site_label_1
_geom_bond_atom_site_label_2
_geom_bond_distance
_geom_bond_site_symmetry_2
_geom_bond_publ_flag
Ag1 S8 2.5426(6) . ?
Ag1 S9 2.6223(6) . ?
Ag1 S1 2.6970(6) . ?
Ag1 Ag3 2.9925(3) . ?
Ag1 Cu2 3.0135(3) . ?
Ag1 Ag2 3.0270(3) . ?
Ag1 Cu1 3.0324(4) . ?
Ag1 Ag4 3.2531(3) . ?
Ag1 H1M 1.96(4) . ?
Ag2 S10 2.5268(7) . ?
Ag2 S12 2.5848(6) . ?
Ag2 S3 2.7049(6) . ?
Ag2 Cu2 2.9256(3) . ?
Ag2 Cu3 2.9685(3) . ?
Ag2 Ag3 3.0070(3) . ?
Ag2 Ag4 3.1579(3) . ?
Ag2 H1M 1.85(3) . ?
Ag3 S11 2.5177(7) . ?
Ag3 S7 2.5913(6) . ?
Ag3 S6 2.6755(12) . ?
Ag3 S6B 2.768(6) . ?
Ag3 Cu1 2.9208(3) . ?
Ag3 Cu3 2.9246(3) . ?
Ag3 Ag4 3.0890(3) . ?
Ag3 H1M 1.95(4) . ?
Ag4 S5 2.4399(9) . ?
Ag4 S4 2.4789(7) . ?
Ag4 S2 2.4972(6) . ?
Ag4 S5B 2.705(4) . ?
Ag4 Cu3 2.7368(4) . ?
Ag4 Cu2 2.7426(4) . ?
Ag4 Cu1 2.7499(4) . ?
Ag4 H1M 1.83(4) . ?
Cu1 S5 2.2651(9) . ?
Cu1 S7 2.2696(7) . ?
Cu1 S1 2.2743(7) . ?
Cu1 S5B 2.426(4) . ?
Cu2 S9 2.2540(6) . ?
Cu2 S3 2.2654(6) . ?
Cu2 S2 2.2726(6) . ?
Cu3 S6B 2.178(6) . ?
Cu3 S12 2.2782(7) . ?
Cu3 S6 2.3146(12) . ?
Cu3 S4 2.3222(7) . ?
C1 O1 1.462(3) . ?
C1 C2 1.508(3) . ?
C1 C3 1.517(4) . ?
C1 H1 1.0000 . ?
C2 H2A 0.9800 . ?
C2 H2B 0.9800 . ?
C2 H2C 0.9800 . ?
C3 H3A 0.9800 . ?
C3 H3B 0.9800 . ?
C3 H3C 0.9800 . ?
C4 O2 1.473(3) . ?
C4 C5 1.510(4) . ?
C4 C6 1.510(4) . ?
C4 H4 1.0000 . ?
C5 H5A 0.9800 . ?
C5 H5B 0.9800 . ?
C5 H5C 0.9800 . ?
C6 H6A 0.9800 . ?
C6 H6B 0.9800 . ?
C6 H6C 0.9800 . ?
C7 O3 1.470(3) . ?
C7 C9 1.508(4) . ?
C7 C8 1.508(4) . ?
C7 H7 1.0000 . ?
C8 H8A 0.9800 . ?
C8 H8B 0.9800 . ?
C8 H8C 0.9800 . ?
C9 H9A 0.9800 . ?
C9 H9B 0.9800 . ?
C9 H9C 0.9800 . ?
C10 C11 1.470(4) . ?
C10 O4 1.471(3) . ?
C10 C11B 1.48(2) . ?
C10 C12 1.524(4) . ?
C10 C12B 1.56(2) . ?
C10 H10 1.0000 . ?
C10 H10B 1.0000 . ?
C11 H11A 0.9800 . ?
C11 H11B 0.9800 . ?
C11 H11C 0.9800 . ?
C12 H12A 0.9800 . ?
C12 H12B 0.9800 . ?
C12 H12C 0.9800 . ?
C11B H11D 0.9800 . ?
C11B H11E 0.9800 . ?
C11B H11F 0.9800 . ?
C12B H12D 0.9800 . ?
C12B H12E 0.9800 . ?
C12B H12F 0.9800 . ?
C19 O7 1.472(3) . ?
C19 C20 1.505(4) . ?
C19 C21 1.507(4) . ?
C19 H19 1.0000 . ?
C20 H20A 0.9800 . ?
C20 H20B 0.9800 . ?
C20 H20C 0.9800 . ?
C21 H21A 0.9800 . ?
C21 H21B 0.9800 . ?
C21 H21C 0.9800 . ?
C22 O8 1.472(3) . ?
C22 C24 1.506(4) . ?
C22 C23 1.507(4) . ?
C22 H22 1.0000 . ?
C23 H23A 0.9800 . ?
C23 H23B 0.9800 . ?
C23 H23C 0.9800 . ?
C24 H24A 0.9800 . ?
C24 H24B 0.9800 . ?
C24 H24C 0.9800 . ?
C25 O9 1.475(3) . ?
C25 C27 1.494(4) . ?
C25 C26 1.503(4) . ?
C25 H25 1.0000 . ?
C26 H26A 0.9800 . ?
C26 H26B 0.9800 . ?
C26 H26C 0.9800 . ?
C27 H27A 0.9800 . ?
C27 H27B 0.9800 . ?
C27 H27C 0.9800 . ?
C28 O10 1.469(3) . ?
C28 C29 1.509(4) . ?
C28 C30 1.512(4) . ?
C28 H28 1.0000 . ?
C29 H29A 0.9800 . ?
C29 H29B 0.9800 . ?
C29 H29C 0.9800 . ?
C30 H30A 0.9800 . ?
C30 H30B 0.9800 . ?
C30 H30C 0.9800 . ?
C31 O11 1.465(3) . ?
C31 C32 1.501(6) . ?
C31 C33 1.510(5) . ?
C31 H31 1.0000 . ?
C32 H32A 0.9800 . ?
C32 H32B 0.9800 . ?
C32 H32C 0.9800 . ?
C33 H33A 0.9800 . ?
C33 H33B 0.9800 . ?
C33 H33C 0.9800 . ?
C34 O12 1.467(3) . ?
C34 C36 1.499(4) . ?
C34 C35 1.500(4) . ?
C34 H34 1.0000 . ?
C35 H35A 0.9800 . ?
C35 H35B 0.9800 . ?
C35 H35C 0.9800 . ?
C36 H36A 0.9800 . ?
C36 H36B 0.9800 . ?
C36 H36C 0.9800 . ?
O1 P1 1.5782(17) . ?
O2 P1 1.5829(18) . ?
O3 P2 1.5839(17) . ?
O4 P2 1.5725(17) . ?
O7 P4 1.5738(17) . ?
O8 P4 1.5885(17) . ?
O9 P5 1.5746(17) . ?
O10 P5 1.5916(17) . ?
O11 P6 1.5866(18) . ?
O12 P6 1.5770(18) . ?
P1 S1 1.9983(8) . ?
P1 S2 2.0179(8) . ?
P2 S3 2.0061(8) . ?
P2 S4 2.0174(8) . ?
P4 S8 1.9783(8) . ?
P4 S7 2.0222(8) . ?
P5 S10 1.9809(8) . ?
P5 S9 2.0185(8) . ?
P6 S11 1.9769(8) . ?
P6 S12 2.0228(9) . ?
S5 P3 2.0131(11) . ?
S6 P3 2.0162(11) . ?
P3 O6 1.572(2) . ?
P3 O5 1.582(3) . ?
O5 C13 1.462(5) . ?
O6 C16 1.471(3) . ?
C13 C14 1.512(8) . ?
C13 C15 1.516(6) . ?
C13 H13 1.0000 . ?
C14 H14A 0.9800 . ?
C14 H14B 0.9800 . ?
C14 H14C 0.9800 . ?
C15 H15A 0.9800 . ?
C15 H15B 0.9800 . ?
C15 H15C 0.9800 . ?
C16 C18 1.509(5) . ?
C16 C17 1.531(5) . ?
C16 H16 1.0000 . ?
C17 H17A 0.9800 . ?
C17 H17B 0.9800 . ?
C17 H17C 0.9800 . ?
C18 H18A 0.9800 . ?
C18 H18B 0.9800 . ?
C18 H18C 0.9800 . ?
S5B P3B 2.021(5) . ?
S6B P3B 2.000(6) . ?
P3B O6B 1.573(9) . ?
P3B O5B 1.582(13) . ?
O5B C13B 1.52(3) . ?
O6B C16B 1.470(14) . ?
C13B C15B 1.42(3) . ?
C13B C14B 1.50(4) . ?
C13B H13B 1.0000 . ?
C14B H14D 0.9800 . ?
C14B H14E 0.9800 . ?
C14B H14F 0.9800 . ?
C15B H15D 0.9800 . ?
C15B H15E 0.9800 . ?
C15B H15F 0.9800 . ?
C16B C17B 1.48(2) . ?
C16B C18B 1.534(18) . ?
C16B H16B 1.0000 . ?
C17B H17D 0.9800 . ?
C17B H17E 0.9800 . ?
C17B H17F 0.9800 . ?
C18B H18D 0.9800 . ?
C18B H18E 0.9800 . ?
C18B H18F 0.9800 . ?
